data_4517755
loop_
_publ_author_name
'Liu, Xin'
'Carr, Paul'
'Gardiner, Michael G.'
'Banwell, Martin G.'
'Elbanna, Ahmed H.'
'Khalil, Zeinab G.'
'Capon, Robert J.'

_publ_section_title
;
 Levoglucosenone and Its Pseudoenantiomer <i>iso</i>-Levoglucosenone as
 Scaffolds for Drug Discovery and Development.
;
_journal_issue 23
_journal_name_full 'ACS omega'
_journal_page_first 13926
_journal_page_last 13939
_journal_paper_doi 10.1021/acsomega.0c01331
_journal_volume 5
_journal_year 2020
_chemical_absolute_configuration ad
_chemical_formula_sum 'C11 H10 N2 O2'
_chemical_formula_weight 202.21
_space_group_crystal_system monoclinic
_space_group_IT_number 4
_space_group_name_Hall 'P 2yb'
_space_group_name_H-M_alt 'P 1 21 1'
_symmetry_cell_setting monoclinic
_symmetry_space_group_name_Hall 'P 2yb'
_symmetry_space_group_name_H-M 'P 1 21 1'
_atom_sites_solution_hydrogens geom
_atom_sites_solution_primary direct
_atom_sites_solution_secondary difmap
_audit_creation_date 2017-02-09
_audit_creation_method 'CrysAlisPro 1.171.38.43 (Rigaku OD, 2015)'
_audit_update_record
;
2017-02-24 # Formatted by publCIF

;
_cell_angle_alpha 90.0
_cell_angle_beta 102.5485(8)
_cell_angle_gamma 90.0
_cell_formula_units_Z 8
_cell_length_a 9.90829(8)
_cell_length_b 9.74229(7)
_cell_length_c 19.67523(17)
_cell_measurement_reflns_used 26099
_cell_measurement_temperature 150.00(10)
_cell_measurement_theta_max 73.7630
_cell_measurement_theta_min 4.6090
_cell_volume 1853.87(3)
_computing_cell_refinement 'CrysAlisPro 1.171.38.43 (Rigaku OD, 2015)'
_computing_data_collection 'CrysAlisPro 1.171.38.43 (Rigaku OD, 2015)'
_computing_data_reduction 'CrysAlisPro 1.171.38.43 (Rigaku OD, 2015)'
_computing_molecular_graphics 'SHELXLE (C. B. H&#x00C3;&#x00BC;bschle et al.,2011)'
_computing_publication_material 'publCIF (Westrip, 2010)'
_computing_structure_refinement 'SHELXL-97 (Sheldrick, 2015)'
_computing_structure_solution 'SHELXT (Sheldrick, 2015)'
_diffrn_ambient_environment N~2~
_diffrn_ambient_temperature 150.00(10)
_diffrn_detector 'CCD plate'
_diffrn_detector_area_resol_mean 8.1297
_diffrn_detector_type EosS2
_diffrn_measured_fraction_theta_full 0.9886
_diffrn_measured_fraction_theta_max 0.9980
_diffrn_measurement_details
;
List of Runs (angles in degrees, time in seconds):

  # Type    Start    End  Width  t~exp~   \w     \q     \k     \f   Frames
--------------------------------------------------------------------------
  1  \w   -104.00 -20.00   1.00    1.00    --  -36.95 -57.00 -60.00   84
  2  \w    -32.00  56.00   1.00    1.00    --   36.95 -38.00 -30.00   88
  3  \w     20.00 104.00   1.00    1.00    --   36.95  57.00   0.00   84
  4  \w     24.00  91.00   1.00    1.00    --   36.95-126.00-129.00   67
  5  \w     10.00 105.00   1.00    1.00    --   36.95  77.00  60.00   95
  6  \w     20.00 104.00   1.00    1.00    --   36.95  57.00-120.00   84
  7  \w      1.00  76.00   1.00    1.00    --   36.95 -99.00-120.00   75
  8  \w      1.00  76.00   1.00    1.00    --   36.95 -99.00 -60.00   75
  9  \w    -34.00  66.00   1.00    1.00    --   36.95 -19.00-120.00  100
 10  \w     23.00  90.00   1.00    1.00    --   36.95-125.00-180.00   67
 11  \w    -32.00  56.00   1.00    1.00    --   36.95 -38.00  60.00   88
 12  \w      2.00  29.00   1.00    1.00    --   36.95  91.00 100.71   27
 13  \w     20.00 104.00   1.00    1.00    --   36.95  57.00-180.00   84
 14  \w     44.00 131.00   1.00    1.00    --  111.00 -64.00  30.00   87
 15  \w     92.00 178.00   1.00    1.00    --  111.00  38.00   0.00   86
 16  \w     41.00 116.00   1.00    1.00    --  111.00-111.00-150.00   75
 17  \w     94.00 178.00   1.00    1.00    --  111.00  50.00 -90.00   84
 18  \w     44.00 131.00   1.00    1.00    --  111.00 -64.00 150.00   87
 19  \w     92.00 178.00   1.00    1.00    --  111.00  38.00  90.00   86
 20  \w     43.00 128.00   1.00    1.00    --  111.00 -50.00 -90.00   85
 21  \w     41.00 116.00   1.00    1.00    --  111.00-111.00  30.00   75
 22  \w     42.00 130.00   1.00    1.00    --  111.00 -38.00-180.00   88
 23  \w     41.00 157.00   1.00    1.00    --  111.00 -12.00 120.00  116
 24  \w     41.00 116.00   1.00    1.00    --  111.00-111.00  60.00   75
 25  \w     43.00 138.00   1.00    1.00    --  111.00 -77.00  60.00   95
 26  \w     42.00 130.00   1.00    1.00    --  111.00 -38.00  90.00   88
 27  \w     94.00 178.00   1.00    1.00    --  111.00  50.00-120.00   84
 28  \w     41.00 116.00   1.00    1.00    --  111.00-111.00 -90.00   75
 29  \w     94.00 178.00   1.00    1.00    --  111.00  50.00 -30.00   84
 30  \w     42.00 130.00   1.00    1.00    --  111.00 -38.00 -30.00   88
 31  \w     44.00 131.00   1.00    1.00    --  111.00 -64.00 -90.00   87
 32  \w     92.00 178.00   1.00    1.00    --  111.00  38.00 -30.00   86
 33  \w     41.00 116.00   1.00    1.00    --  111.00-111.00 -60.00   75
 34  \w     91.00 178.00   1.00    1.00    --  111.00  64.00  30.00   87
 35  \w     41.00 116.00   1.00    1.00    --  111.00-111.00 120.00   75
 36  \w     41.00 116.00   1.00    1.00    --  111.00-111.00 150.00   75
 37  \w     94.00 178.00   1.00    1.00    --  111.00  50.00 120.00   84
 38  \w    100.00 178.00   1.00    1.00    --  111.00 111.00-120.00   78
 39  \w     84.00 178.00   1.00    1.00    --  111.00  77.00-150.00   94
 40  \w     43.00 138.00   1.00    1.00    --  111.00 -77.00 -90.00   95
 41  \w     43.00 138.00   1.00    1.00    --  111.00 -77.00 150.00   95
 42  \w     41.00 116.00   1.00    1.00    --  111.00-111.00-180.00   75
 43  \w     42.00 130.00   1.00    1.00    --  111.00 -38.00 -90.00   88
 44  \w     94.00 178.00   1.00    1.00    --  111.00  50.00 150.00   84
 45  \w     42.00 146.00   1.00    1.00    --  111.00 -92.00 -60.00  104
 46  \w     43.00 138.00   1.00    1.00    --  111.00 -77.00 -30.00   95
 47  \w     41.00 157.00   1.00    1.00    --  111.00 -12.00 -60.00  116
 48  \w    -56.00  18.00   1.00    1.00    --  -36.95  38.00-120.00   74
;
_diffrn_measurement_device 'four-circle diffractometer'
_diffrn_measurement_device_type 'SuperNova, Dual, Cu at zero, EosS2'
_diffrn_measurement_method '\w scans'
_diffrn_orient_matrix_type 'CrysAlisPro convention (1999,Acta A55,543-557)'
_diffrn_orient_matrix_UB_11 -0.0670799000
_diffrn_orient_matrix_UB_12 -0.1423575000
_diffrn_orient_matrix_UB_13 0.0012105000
_diffrn_orient_matrix_UB_21 0.0455460000
_diffrn_orient_matrix_UB_22 -0.0028516000
_diffrn_orient_matrix_UB_23 0.0800147000
_diffrn_orient_matrix_UB_31 -0.1370825000
_diffrn_orient_matrix_UB_32 0.0687417000
_diffrn_orient_matrix_UB_33 0.0057661000
_diffrn_radiation_monochromator mirror
_diffrn_radiation_probe x-ray
_diffrn_radiation_type 'Cu K\a'
_diffrn_radiation_wavelength 1.54184
_diffrn_reflns_av_R_equivalents 0.0603
_diffrn_reflns_av_sigmaI/netI 0.0436
_diffrn_reflns_limit_h_max 12
_diffrn_reflns_limit_h_min -12
_diffrn_reflns_limit_k_max 12
_diffrn_reflns_limit_k_min -11
_diffrn_reflns_limit_l_max 24
_diffrn_reflns_limit_l_min -24
_diffrn_reflns_number 37890
_diffrn_reflns_theta_full 74.3338
_diffrn_reflns_theta_max 73.8902
_diffrn_reflns_theta_min 2.3005
_diffrn_source 'micro-focus sealed X-ray tube'
_diffrn_source_type 'SuperNova (Cu) X-ray Source'
_exptl_absorpt_coefficient_mu 0.841
_exptl_absorpt_correction_T_max 1.00000
_exptl_absorpt_correction_T_min 0.72742
_exptl_absorpt_correction_type multi-scan
_exptl_absorpt_process_details
;
CrysAlisPro 1.171.38.43 (Rigaku Oxford Diffraction, 2015)
Empirical absorption correction using spherical harmonics,
 implemented in SCALE3 ABSPACK scaling algorithm.
;
_exptl_crystal_colour colourless
_exptl_crystal_density_diffrn 1.449
_exptl_crystal_density_method 'not measured'
_exptl_crystal_description plate
_exptl_crystal_F_000 848
_exptl_crystal_size_max 0.583
_exptl_crystal_size_mid 0.146
_exptl_crystal_size_min 0.080
_refine_diff_density_max 0.187
_refine_diff_density_min -0.261
_refine_diff_density_rms 0.051
_refine_ls_abs_structure_details 'Flack H D (1983), Acta Cryst. A39, 876-881'
_refine_ls_abs_structure_Flack 0.05(10)
_refine_ls_extinction_method none
_refine_ls_goodness_of_fit_ref 1.037
_refine_ls_hydrogen_treatment mixed
_refine_ls_matrix_type full
_refine_ls_number_parameters 553
_refine_ls_number_reflns 7371
_refine_ls_number_restraints 1
_refine_ls_restrained_S_all 1.037
_refine_ls_R_factor_all 0.0363
_refine_ls_R_factor_gt 0.0359
_refine_ls_shift/su_max 0.000
_refine_ls_shift/su_mean 0.000
_refine_ls_structure_factor_coef Fsqd
_refine_ls_weighting_details 'calc w=1/[\s^2^(Fo^2^)+(0.0704P)^2^+0.0670P] where P=(Fo^2^+2Fc^2^)/3'
_refine_ls_weighting_scheme calc
_refine_ls_wR_factor_gt 0.0963
_refine_ls_wR_factor_ref 0.0971
_reflns_number_gt 7251
_reflns_number_total 7371
_reflns_threshold_expression >2sigma(I)
_cod_data_source_file ao0c01331_si_004.cif
_cod_data_source_block ban17_12sn
_cod_depositor_comments 'Adding full bibliography for 4517747--4517755.cif.'
_cod_database_code 4517755
_publcif_datablock.id {570cea36-6994-4c8b-b621-291524caae51}

loop_
_symmetry_equiv_pos_as_xyz
'x, y, z'
'-x, y+1/2, -z'

loop_
_atom_site_label
_atom_site_type_symbol
_atom_site_fract_x
_atom_site_fract_y
_atom_site_fract_z
_atom_site_U_iso_or_equiv
_atom_site_adp_type
_atom_site_occupancy
_atom_site_symmetry_multiplicity
_atom_site_calc_flag
_atom_site_refinement_flags
_atom_site_disorder_assembly
_atom_site_disorder_group
O1 O 0.24482(10) 0.08832(11) 0.45252(5) 0.0291(2) Uani 1 1 d . . .
N1 N 0.50384(11) 0.08544(13) 0.36789(6) 0.0241(2) Uani 1 1 d . . .
H91 H 0.4723(19) 0.165(2) 0.3438(10) 0.029 Uiso 1 1 d . . .
C1 C 0.30164(14) -0.14251(16) 0.48573(7) 0.0275(3) Uani 1 1 d . . .
H1 H 0.2525 -0.2110 0.5095 0.033 Uiso 1 1 calc R . .
O2 O 0.23378(10) -0.12827(11) 0.41301(5) 0.0275(2) Uani 1 1 d . . .
N2 N 0.74642(12) 0.11231(13) 0.37099(6) 0.0280(3) Uani 1 1 d . . .
C2 C 0.45224(14) -0.18450(15) 0.49096(7) 0.0273(3) Uani 1 1 d . . .
H2A H 0.5041 -0.1803 0.5400 0.033 Uiso 1 1 calc R . .
H2B H 0.4572 -0.2794 0.4737 0.033 Uiso 1 1 calc R . .
C3 C 0.51256(14) -0.08547(14) 0.44696(7) 0.0236(3) Uani 1 1 d . . .
C4 C 0.42878(13) 0.00177(14) 0.40270(7) 0.0218(3) Uani 1 1 d . . .
C5 C 0.27513(14) 0.00591(15) 0.39796(7) 0.0248(3) Uani 1 1 d . . .
H5 H 0.2240 0.0381 0.3512 0.030 Uiso 1 1 calc R . .
C6 C 0.28777(15) 0.00371(17) 0.51386(7) 0.0304(3) Uani 1 1 d . . .
H6A H 0.2178 0.0058 0.5429 0.036 Uiso 1 1 calc R . .
H6B H 0.3773 0.0358 0.5422 0.036 Uiso 1 1 calc R . .
C7 C 0.78311(14) -0.10242(16) 0.47229(7) 0.0280(3) Uani 1 1 d . . .
H7 H 0.7967 -0.1734 0.5062 0.034 Uiso 1 1 calc R . .
C8 C 0.89386(14) -0.04064(17) 0.45168(8) 0.0309(3) Uani 1 1 d . . .
H8 H 0.9854 -0.0698 0.4715 0.037 Uiso 1 1 calc R . .
C9 C 0.87190(14) 0.06421(17) 0.40190(8) 0.0310(3) Uani 1 1 d . . .
H9 H 0.9505 0.1038 0.3892 0.037 Uiso 1 1 calc R . .
C10 C 0.64094(14) 0.05130(14) 0.39151(7) 0.0236(3) Uani 1 1 d . . .
C11 C 0.65068(14) -0.05596(14) 0.44110(7) 0.0240(3) Uani 1 1 d . . .
O21 O 1.01186(11) 0.46661(12) 0.37600(6) 0.0332(2) Uani 1 1 d . . .
N21 N 0.69100(12) 0.37659(13) 0.30768(6) 0.0255(2) Uani 1 1 d . . .
H21 H 0.709(2) 0.298(2) 0.3172(10) 0.031 Uiso 1 1 d . . .
C21 C 0.97051(15) 0.68218(17) 0.31879(7) 0.0311(3) Uani 1 1 d . . .
H21A H 1.0339 0.7596 0.3138 0.037 Uiso 1 1 calc R . .
O22 O 0.98470(10) 0.56997(14) 0.27185(5) 0.0347(2) Uani 1 1 d . . .
N22 N 0.45508(12) 0.37907(14) 0.32000(6) 0.0270(2) Uani 1 1 d . . .
C22 C 0.81998(15) 0.73021(16) 0.30243(7) 0.0299(3) Uani 1 1 d . . .
H22A H 0.8043 0.7964 0.3381 0.036 Uiso 1 1 calc R . .
H22B H 0.7975 0.7759 0.2564 0.036 Uiso 1 1 calc R . .
C23 C 0.73083(14) 0.60556(15) 0.30225(7) 0.0249(3) Uani 1 1 d . . .
C24 C 0.78628(14) 0.47723(16) 0.30268(7) 0.0250(3) Uani 1 1 d . . .
C25 C 0.93742(14) 0.45729(17) 0.30596(8) 0.0293(3) Uani 1 1 d . . .
H25 H 0.9555 0.3681 0.2844 0.035 Uiso 1 1 calc R . .
C26 C 1.01683(15) 0.61247(16) 0.39020(7) 0.0307(3) Uani 1 1 d . . .
H26A H 1.1118 0.6411 0.4129 0.037 Uiso 1 1 calc R . .
H26B H 0.9538 0.6367 0.4211 0.037 Uiso 1 1 calc R . .
C27 C 0.47938(15) 0.67090(16) 0.31408(7) 0.0270(3) Uani 1 1 d . . .
H27 H 0.4863 0.7680 0.3124 0.032 Uiso 1 1 calc R . .
C28 C 0.35921(16) 0.60769(17) 0.32245(8) 0.0316(3) Uani 1 1 d . . .
H28 H 0.2814 0.6618 0.3262 0.038 Uiso 1 1 calc R . .
C29 C 0.35141(14) 0.46370(18) 0.32537(8) 0.0304(3) Uani 1 1 d . . .
H29 H 0.2673 0.4240 0.3315 0.037 Uiso 1 1 calc R . .
C30 C 0.57029(14) 0.44181(15) 0.31212(7) 0.0233(3) Uani 1 1 d . . .
C31 C 0.59049(14) 0.58634(15) 0.30819(6) 0.0228(3) Uani 1 1 d . . .
O41 O 0.77349(11) 0.56980(12) 0.05080(5) 0.0310(2) Uani 1 1 d . . .
N41 N 0.50868(12) 0.56376(13) 0.13225(6) 0.0252(2) Uani 1 1 d . . .
H92 H 0.538(2) 0.643(2) 0.1541(10) 0.030 Uiso 1 1 d . . .
C41 C 0.72301(15) 0.33764(16) 0.01936(7) 0.0283(3) Uani 1 1 d . . .
H41 H 0.7751 0.2697 -0.0031 0.034 Uiso 1 1 calc R . .
O42 O 0.78750(10) 0.35508(11) 0.09244(5) 0.0284(2) Uani 1 1 d . . .
N42 N 0.26535(13) 0.58139(14) 0.12802(7) 0.0288(3) Uani 1 1 d . . .
C42 C 0.57236(15) 0.29257(15) 0.01246(7) 0.0283(3) Uani 1 1 d . . .
H42A H 0.5224 0.2957 -0.0369 0.034 Uiso 1 1 calc R . .
H42B H 0.5684 0.1976 0.0298 0.034 Uiso 1 1 calc R . .
C43 C 0.50824(14) 0.39063(15) 0.05520(7) 0.0252(3) Uani 1 1 d . . .
C44 C 0.58786(14) 0.48159(15) 0.09895(7) 0.0238(3) Uani 1 1 d . . .
C45 C 0.74181(14) 0.48936(15) 0.10542(7) 0.0260(3) Uani 1 1 d . . .
H45 H 0.7902 0.5242 0.1522 0.031 Uiso 1 1 calc R . .
C46 C 0.73425(16) 0.48377(17) -0.01008(7) 0.0322(3) Uani 1 1 d . . .
H46A H 0.8052 0.4867 -0.0385 0.039 Uiso 1 1 calc R . .
H46B H 0.6445 0.5134 -0.0391 0.039 Uiso 1 1 calc R . .
C47 C 0.23785(15) 0.36346(16) 0.02945(7) 0.0299(3) Uani 1 1 d . . .
H47 H 0.2272 0.2915 -0.0039 0.036 Uiso 1 1 calc R . .
C48 C 0.12434(15) 0.42091(17) 0.04955(8) 0.0330(3) Uani 1 1 d . . .
H48 H 0.0341 0.3874 0.0303 0.040 Uiso 1 1 calc R . .
C49 C 0.14217(15) 0.52761(17) 0.09795(8) 0.0323(3) Uani 1 1 d . . .
H49 H 0.0621 0.5645 0.1104 0.039 Uiso 1 1 calc R . .
C50 C 0.37314(14) 0.52456(15) 0.10855(7) 0.0247(3) Uani 1 1 d . . .
C51 C 0.36866(14) 0.41567(15) 0.06014(7) 0.0252(3) Uani 1 1 d . . .
O61 O -0.03180(10) 0.92585(11) 0.11972(5) 0.0289(2) Uani 1 1 d . . .
N61 N 0.29764(12) 0.84915(13) 0.18126(6) 0.0241(2) Uani 1 1 d . . .
H61 H 0.2873(19) 0.777(2) 0.1713(10) 0.029 Uiso 1 1 d . . .
C61 C -0.00024(15) 1.12467(17) 0.19062(8) 0.0300(3) Uani 1 1 d . . .
H61A H -0.0675 1.1930 0.2019 0.036 Uiso 1 1 calc R . .
O62 O -0.00272(10) 0.99938(12) 0.23028(5) 0.0315(2) Uani 1 1 d . . .
N62 N 0.53283(12) 0.87288(14) 0.17074(6) 0.0266(2) Uani 1 1 d . . .
C62 C 0.14632(14) 1.18473(16) 0.20594(7) 0.0286(3) Uani 1 1 d . . .
H62A H 0.1526 1.2602 0.1731 0.034 Uiso 1 1 calc R . .
H62B H 0.1704 1.2215 0.2540 0.034 Uiso 1 1 calc R . .
C63 C 0.24296(14) 1.07039(16) 0.19751(7) 0.0239(3) Uani 1 1 d . . .
C64 C 0.19649(14) 0.93785(15) 0.19098(7) 0.0231(3) Uani 1 1 d . . .
C65 C 0.04843(13) 0.90324(16) 0.18782(7) 0.0257(3) Uani 1 1 d . . .
H65 H 0.0382 0.8069 0.2035 0.031 Uiso 1 1 calc R . .
C66 C -0.04768(14) 1.07335(16) 0.11495(8) 0.0297(3) Uani 1 1 d . . .
H66A H -0.1453 1.0986 0.0957 0.036 Uiso 1 1 calc R . .
H66B H 0.0106 1.1128 0.0849 0.036 Uiso 1 1 calc R . .
C67 C 0.48860(15) 1.16025(16) 0.18756(7) 0.0262(3) Uani 1 1 d . . .
H67 H 0.4755 1.2559 0.1930 0.031 Uiso 1 1 calc R . .
C68 C 0.61252(15) 1.10865(17) 0.17654(8) 0.0295(3) Uani 1 1 d . . .
H68 H 0.6862 1.1697 0.1744 0.035 Uiso 1 1 calc R . .
C69 C 0.63010(14) 0.96697(17) 0.16860(8) 0.0295(3) Uani 1 1 d . . .
H69 H 0.7167 0.9359 0.1612 0.035 Uiso 1 1 calc R . .
C70 C 0.41341(13) 0.92461(14) 0.18046(6) 0.0220(3) Uani 1 1 d . . .
C71 C 0.38391(13) 1.06594(15) 0.19036(6) 0.0230(3) Uani 1 1 d . . .

loop_
_atom_site_aniso_label
_atom_site_aniso_U_11
_atom_site_aniso_U_22
_atom_site_aniso_U_33
_atom_site_aniso_U_23
_atom_site_aniso_U_13
_atom_site_aniso_U_12
O1 0.0303(5) 0.0266(6) 0.0313(5) -0.0019(4) 0.0084(4) 0.0047(4)
N1 0.0248(5) 0.0225(6) 0.0245(5) 0.0016(5) 0.0042(4) -0.0008(5)
C1 0.0277(6) 0.0292(7) 0.0262(6) 0.0013(6) 0.0076(5) -0.0018(5)
O2 0.0285(5) 0.0252(5) 0.0275(5) -0.0011(4) 0.0033(4) -0.0058(4)
N2 0.0279(6) 0.0250(6) 0.0320(6) -0.0015(5) 0.0083(5) -0.0012(5)
C2 0.0295(6) 0.0243(7) 0.0283(6) 0.0054(6) 0.0071(5) 0.0000(5)
C3 0.0260(6) 0.0213(6) 0.0235(6) -0.0009(5) 0.0053(5) 0.0000(5)
C4 0.0244(6) 0.0208(6) 0.0206(5) -0.0012(5) 0.0058(5) 0.0000(5)
C5 0.0241(6) 0.0237(7) 0.0256(6) -0.0013(5) 0.0033(5) -0.0013(5)
C6 0.0316(7) 0.0347(8) 0.0257(6) -0.0015(6) 0.0083(5) 0.0017(6)
C7 0.0282(6) 0.0266(7) 0.0277(6) -0.0006(5) 0.0028(5) 0.0037(6)
C8 0.0235(6) 0.0320(8) 0.0352(7) -0.0051(6) 0.0023(5) 0.0019(6)
C9 0.0258(6) 0.0296(8) 0.0384(7) -0.0056(6) 0.0090(6) -0.0040(6)
C10 0.0249(6) 0.0213(7) 0.0240(6) -0.0039(5) 0.0042(5) -0.0008(5)
C11 0.0260(6) 0.0213(7) 0.0239(6) -0.0027(5) 0.0039(5) 0.0002(5)
O21 0.0295(5) 0.0303(6) 0.0359(5) 0.0016(5) -0.0012(4) -0.0038(4)
N21 0.0245(5) 0.0192(6) 0.0324(6) -0.0032(5) 0.0054(4) -0.0017(5)
C21 0.0305(7) 0.0341(8) 0.0275(6) 0.0029(6) 0.0034(5) -0.0115(6)
O22 0.0313(5) 0.0441(7) 0.0302(5) -0.0026(5) 0.0101(4) -0.0086(5)
N22 0.0260(5) 0.0263(6) 0.0285(5) -0.0013(5) 0.0057(4) -0.0034(5)
C22 0.0332(7) 0.0269(7) 0.0289(7) 0.0041(6) 0.0053(6) -0.0071(6)
C23 0.0278(6) 0.0242(7) 0.0213(6) -0.0004(5) 0.0025(5) -0.0036(5)
C24 0.0245(6) 0.0267(7) 0.0236(6) -0.0032(5) 0.0049(5) -0.0028(5)
C25 0.0238(6) 0.0319(8) 0.0323(7) -0.0043(6) 0.0064(5) -0.0024(5)
C26 0.0342(7) 0.0288(8) 0.0265(6) 0.0031(6) 0.0012(5) -0.0101(6)
C27 0.0321(7) 0.0252(7) 0.0223(6) 0.0006(5) 0.0026(5) 0.0037(6)
C28 0.0303(7) 0.0333(8) 0.0304(7) -0.0018(6) 0.0051(6) 0.0076(6)
C29 0.0234(6) 0.0362(8) 0.0320(7) -0.0012(6) 0.0067(5) -0.0015(6)
C30 0.0245(6) 0.0243(7) 0.0206(6) -0.0036(5) 0.0039(5) -0.0007(5)
C31 0.0263(6) 0.0230(7) 0.0176(5) -0.0007(5) 0.0013(4) -0.0002(5)
O41 0.0374(5) 0.0286(5) 0.0278(5) 0.0025(4) 0.0090(4) -0.0053(4)
N41 0.0265(5) 0.0240(6) 0.0245(5) -0.0022(5) 0.0040(4) 0.0007(5)
C41 0.0320(7) 0.0282(8) 0.0259(6) -0.0014(5) 0.0091(5) 0.0023(6)
O42 0.0306(5) 0.0261(5) 0.0280(5) 0.0027(4) 0.0055(4) 0.0047(4)
N42 0.0285(6) 0.0239(6) 0.0343(6) -0.0002(5) 0.0075(5) 0.0001(5)
C42 0.0322(7) 0.0240(7) 0.0284(6) -0.0033(5) 0.0061(5) 0.0012(5)
C43 0.0301(6) 0.0215(7) 0.0240(6) -0.0002(5) 0.0057(5) -0.0004(5)
C44 0.0271(6) 0.0223(6) 0.0216(6) 0.0016(5) 0.0045(5) -0.0003(5)
C45 0.0280(6) 0.0244(7) 0.0247(6) 0.0024(5) 0.0038(5) 0.0000(5)
C46 0.0394(7) 0.0320(8) 0.0260(6) 0.0023(6) 0.0092(6) -0.0028(6)
C47 0.0326(7) 0.0251(7) 0.0291(6) 0.0001(6) 0.0005(5) -0.0020(6)
C48 0.0261(7) 0.0305(8) 0.0405(8) 0.0006(7) 0.0026(6) -0.0021(6)
C49 0.0283(7) 0.0296(8) 0.0391(7) 0.0008(6) 0.0075(6) -0.0005(6)
C50 0.0285(6) 0.0205(6) 0.0240(6) 0.0026(5) 0.0032(5) 0.0001(5)
C51 0.0287(7) 0.0215(6) 0.0251(6) 0.0020(5) 0.0047(5) 0.0020(5)
O61 0.0280(5) 0.0247(5) 0.0313(5) -0.0020(4) 0.0007(4) 0.0023(4)
N61 0.0237(5) 0.0190(6) 0.0290(5) 0.0008(5) 0.0042(4) 0.0009(4)
C61 0.0263(6) 0.0292(7) 0.0350(7) -0.0047(6) 0.0075(5) 0.0045(6)
O62 0.0305(5) 0.0359(6) 0.0311(5) -0.0008(4) 0.0136(4) 0.0017(4)
N62 0.0232(5) 0.0274(6) 0.0287(5) 0.0035(5) 0.0046(4) 0.0033(5)
C62 0.0295(7) 0.0254(7) 0.0311(6) -0.0053(6) 0.0071(5) 0.0037(6)
C63 0.0252(6) 0.0230(7) 0.0234(6) -0.0016(5) 0.0050(5) 0.0007(5)
C64 0.0228(6) 0.0232(7) 0.0237(6) 0.0013(5) 0.0059(5) 0.0016(5)
C65 0.0240(6) 0.0272(7) 0.0266(6) 0.0015(5) 0.0066(5) -0.0010(5)
C66 0.0295(6) 0.0258(7) 0.0324(7) -0.0004(6) 0.0037(5) 0.0047(6)
C67 0.0289(7) 0.0259(7) 0.0224(6) 0.0002(5) 0.0024(5) -0.0033(5)
C68 0.0261(6) 0.0317(8) 0.0299(7) 0.0032(6) 0.0045(5) -0.0044(6)
C69 0.0227(6) 0.0360(8) 0.0297(7) 0.0039(6) 0.0051(5) -0.0001(6)
C70 0.0222(6) 0.0229(7) 0.0200(5) 0.0026(5) 0.0024(4) 0.0006(5)
C71 0.0247(6) 0.0242(7) 0.0191(5) 0.0003(5) 0.0026(5) 0.0008(5)

loop_
_atom_type_symbol
_atom_type_description
_atom_type_scat_dispersion_real
_atom_type_scat_dispersion_imag
_atom_type_scat_source
C C 0.0181 0.0091 'International Tables Vol C Tables 4.2.6.8 and 6.1.1.4'
H H 0.0000 0.0000 'International Tables Vol C Tables 4.2.6.8 and 6.1.1.4'
N N 0.0311 0.0180 'International Tables Vol C Tables 4.2.6.8 and 6.1.1.4'
O O 0.0492 0.0322 'International Tables Vol C Tables 4.2.6.8 and 6.1.1.4'

loop_
_geom_angle_atom_site_label_1
_geom_angle_atom_site_label_2
_geom_angle_atom_site_label_3
_geom_angle
_geom_angle_site_symmetry_1
_geom_angle_site_symmetry_3
_geom_angle_publ_flag
C5 O1 C6 103.63(11) . . ?
C10 N1 C4 106.74(12) . . ?
C10 N1 H91 124.9(11) . . ?
C4 N1 H91 126.1(11) . . ?
O2 C1 C2 109.19(10) . . ?
O2 C1 C6 101.95(11) . . ?
C2 C1 C6 112.58(12) . . ?
O2 C1 H1 110.9 . . ?
C2 C1 H1 110.9 . . ?
C6 C1 H1 110.9 . . ?
C5 O2 C1 101.60(10) . . ?
C10 N2 C9 114.51(13) . . ?
C3 C2 C1 107.08(11) . . ?
C3 C2 H2A 110.3 . . ?
C1 C2 H2A 110.3 . . ?
C3 C2 H2B 110.3 . . ?
C1 C2 H2B 110.3 . . ?
H2A C2 H2B 108.6 . . ?
C4 C3 C11 106.53(12) . . ?
C4 C3 C2 120.33(12) . . ?
C11 C3 C2 133.12(12) . . ?
C3 C4 N1 111.48(12) . . ?
C3 C4 C5 121.59(12) . . ?
N1 C4 C5 126.85(12) . . ?
O2 C5 O1 104.13(10) . . ?
O2 C5 C4 107.22(11) . . ?
O1 C5 C4 110.15(11) . . ?
O2 C5 H5 111.7 . . ?
O1 C5 H5 111.7 . . ?
C4 C5 H5 111.7 . . ?
O1 C6 C1 105.03(11) . . ?
O1 C6 H6A 110.7 . . ?
C1 C6 H6A 110.7 . . ?
O1 C6 H6B 110.7 . . ?
C1 C6 H6B 110.7 . . ?
H6A C6 H6B 108.8 . . ?
C8 C7 C11 117.26(14) . . ?
C8 C7 H7 121.4 . . ?
C11 C7 H7 121.4 . . ?
C7 C8 C9 120.59(13) . . ?
C7 C8 H8 119.7 . . ?
C9 C8 H8 119.7 . . ?
N2 C9 C8 124.00(13) . . ?
N2 C9 H9 118.0 . . ?
C8 C9 H9 118.0 . . ?
N2 C10 N1 124.64(13) . . ?
N2 C10 C11 126.41(13) . . ?
N1 C10 C11 108.94(12) . . ?
C7 C11 C10 117.24(13) . . ?
C7 C11 C3 136.42(13) . . ?
C10 C11 C3 106.31(11) . . ?
C25 O21 C26 103.85(11) . . ?
C30 N21 C24 107.13(12) . . ?
C30 N21 H21 125.4(14) . . ?
C24 N21 H21 125.3(14) . . ?
O22 C21 C22 108.67(11) . . ?
O22 C21 C26 101.36(12) . . ?
C22 C21 C26 114.28(12) . . ?
O22 C21 H21A 110.7 . . ?
C22 C21 H21A 110.7 . . ?
C26 C21 H21A 110.7 . . ?
C25 O22 C21 101.15(10) . . ?
C30 N22 C29 114.69(13) . . ?
C23 C22 C21 107.43(12) . . ?
C23 C22 H22A 110.2 . . ?
C21 C22 H22A 110.2 . . ?
C23 C22 H22B 110.2 . . ?
C21 C22 H22B 110.2 . . ?
H22A C22 H22B 108.5 . . ?
C24 C23 C31 106.04(13) . . ?
C24 C23 C22 120.34(13) . . ?
C31 C23 C22 133.35(14) . . ?
C23 C24 N21 111.76(12) . . ?
C23 C24 C25 121.10(13) . . ?
N21 C24 C25 126.75(14) . . ?
O21 C25 O22 104.76(11) . . ?
O21 C25 C24 109.74(11) . . ?
O22 C25 C24 108.02(12) . . ?
O21 C25 H25 111.4 . . ?
O22 C25 H25 111.4 . . ?
C24 C25 H25 111.4 . . ?
O21 C26 C21 105.44(12) . . ?
O21 C26 H26A 110.7 . . ?
C21 C26 H26A 110.7 . . ?
O21 C26 H26B 110.7 . . ?
C21 C26 H26B 110.7 . . ?
H26A C26 H26B 108.8 . . ?
C28 C27 C31 117.47(14) . . ?
C28 C27 H27 121.3 . . ?
C31 C27 H27 121.3 . . ?
C27 C28 C29 120.38(14) . . ?
C27 C28 H28 119.8 . . ?
C29 C28 H28 119.8 . . ?
N22 C29 C28 124.11(14) . . ?
N22 C29 H29 117.9 . . ?
C28 C29 H29 117.9 . . ?
N22 C30 N21 125.07(13) . . ?
N22 C30 C31 126.34(13) . . ?
N21 C30 C31 108.58(12) . . ?
C27 C31 C30 117.01(13) . . ?
C27 C31 C23 136.43(14) . . ?
C30 C31 C23 106.47(12) . . ?
C45 O41 C46 104.10(11) . . ?
C50 N41 C44 106.94(12) . . ?
C50 N41 H92 126.0(12) . . ?
C44 N41 H92 124.5(12) . . ?
O42 C41 C42 109.39(11) . . ?
O42 C41 C46 102.17(11) . . ?
C42 C41 C46 112.18(12) . . ?
O42 C41 H41 110.9 . . ?
C42 C41 H41 110.9 . . ?
C46 C41 H41 110.9 . . ?
C45 O42 C41 101.33(10) . . ?
C50 N42 C49 114.87(13) . . ?
C43 C42 C41 106.87(12) . . ?
C43 C42 H42A 110.3 . . ?
C41 C42 H42A 110.3 . . ?
C43 C42 H42B 110.3 . . ?
C41 C42 H42B 110.3 . . ?
H42A C42 H42B 108.6 . . ?
C44 C43 C51 106.40(12) . . ?
C44 C43 C42 120.70(12) . . ?
C51 C43 C42 132.88(13) . . ?
C43 C44 N41 111.48(12) . . ?
C43 C44 C45 121.58(13) . . ?
N41 C44 C45 126.89(12) . . ?
O41 C45 O42 103.88(11) . . ?
O41 C45 C44 110.52(11) . . ?
O42 C45 C44 107.12(11) . . ?
O41 C45 H45 111.7 . . ?
O42 C45 H45 111.7 . . ?
C44 C45 H45 111.7 . . ?
O41 C46 C41 104.56(11) . . ?
O41 C46 H46A 110.8 . . ?
C41 C46 H46A 110.8 . . ?
O41 C46 H46B 110.8 . . ?
C41 C46 H46B 110.8 . . ?
H46A C46 H46B 108.9 . . ?
C48 C47 C51 117.49(14) . . ?
C48 C47 H47 121.3 . . ?
C51 C47 H47 121.3 . . ?
C47 C48 C49 120.30(14) . . ?
C47 C48 H48 119.8 . . ?
C49 C48 H48 119.8 . . ?
N42 C49 C48 124.07(14) . . ?
N42 C49 H49 118.0 . . ?
C48 C49 H49 118.0 . . ?
N42 C50 N41 124.89(13) . . ?
N42 C50 C51 126.42(13) . . ?
N41 C50 C51 108.69(12) . . ?
C47 C51 C50 116.84(13) . . ?
C47 C51 C43 136.66(13) . . ?
C50 C51 C43 106.48(12) . . ?
C65 O61 C66 104.27(11) . . ?
C70 N61 C64 107.72(12) . . ?
C70 N61 H61 125.8(15) . . ?
C64 N61 H61 125.5(15) . . ?
O62 C61 C62 109.94(12) . . ?
O62 C61 C66 102.06(12) . . ?
C62 C61 C66 112.95(11) . . ?
O62 C61 H61A 110.5 . . ?
C62 C61 H61A 110.5 . . ?
C66 C61 H61A 110.5 . . ?
C65 O62 C61 100.86(10) . . ?
C69 N62 C70 114.35(13) . . ?
C63 C62 C61 107.14(12) . . ?
C63 C62 H62A 110.3 . . ?
C61 C62 H62A 110.3 . . ?
C63 C62 H62B 110.3 . . ?
C61 C62 H62B 110.3 . . ?
H62A C62 H62B 108.5 . . ?
C64 C63 C71 106.11(12) . . ?
C64 C63 C62 120.07(12) . . ?
C71 C63 C62 133.73(14) . . ?
C63 C64 N61 111.57(12) . . ?
C63 C64 C65 121.66(13) . . ?
N61 C64 C65 126.48(13) . . ?
O61 C65 O62 104.77(11) . . ?
O61 C65 C64 110.36(11) . . ?
O62 C65 C64 107.43(11) . . ?
O61 C65 H65 111.3 . . ?
O62 C65 H65 111.3 . . ?
C64 C65 H65 111.3 . . ?
O61 C66 C61 104.66(12) . . ?
O61 C66 H66A 110.8 . . ?
C61 C66 H66A 110.8 . . ?
O61 C66 H66B 110.8 . . ?
C61 C66 H66B 110.8 . . ?
H66A C66 H66B 108.9 . . ?
C68 C67 C71 117.28(14) . . ?
C68 C67 H67 121.4 . . ?
C71 C67 H67 121.4 . . ?
C67 C68 C69 120.61(14) . . ?
C67 C68 H68 119.7 . . ?
C69 C68 H68 119.7 . . ?
N62 C69 C68 124.23(14) . . ?
N62 C69 H69 117.9 . . ?
C68 C69 H69 117.9 . . ?
N62 C70 N61 124.77(13) . . ?
N62 C70 C71 126.57(13) . . ?
N61 C70 C71 108.65(11) . . ?
C67 C71 C70 116.93(12) . . ?
C67 C71 C63 137.03(14) . . ?
C70 C71 C63 105.95(12) . . ?

loop_
_geom_bond_atom_site_label_1
_geom_bond_atom_site_label_2
_geom_bond_distance
_geom_bond_site_symmetry_2
_geom_bond_publ_flag
O1 C5 1.4238(16) . ?
O1 C6 1.4471(18) . ?
N1 C10 1.3775(17) . ?
N1 C4 1.3813(17) . ?
N1 H91 0.93(2) . ?
C1 O2 1.4493(16) . ?
C1 C2 1.5290(18) . ?
C1 C6 1.545(2) . ?
C1 H1 1.0000 . ?
O2 C5 1.4202(17) . ?
N2 C10 1.3386(17) . ?
N2 C9 1.3441(19) . ?
C2 C3 1.5041(18) . ?
C2 H2A 0.9900 . ?
C2 H2B 0.9900 . ?
C3 C4 1.3622(19) . ?
C3 C11 1.4274(18) . ?
C4 C5 1.5055(17) . ?
C5 H5 1.0000 . ?
C6 H6A 0.9900 . ?
C6 H6B 0.9900 . ?
C7 C8 1.387(2) . ?
C7 C11 1.3976(19) . ?
C7 H7 0.9500 . ?
C8 C9 1.399(2) . ?
C8 H8 0.9500 . ?
C9 H9 0.9500 . ?
C10 C11 1.4185(19) . ?
O21 C25 1.4176(17) . ?
O21 C26 1.4470(19) . ?
N21 C30 1.3738(18) . ?
N21 C24 1.3794(18) . ?
N21 H21 0.80(2) . ?
C21 O22 1.4575(19) . ?
C21 C22 1.529(2) . ?
C21 C26 1.5381(19) . ?
C21 H21A 1.0000 . ?
O22 C25 1.4183(19) . ?
N22 C30 1.3333(18) . ?
N22 C29 1.3391(19) . ?
C22 C23 1.5013(19) . ?
C22 H22A 0.9900 . ?
C22 H22B 0.9900 . ?
C23 C24 1.365(2) . ?
C23 C31 1.4327(18) . ?
C24 C25 1.4975(18) . ?
C25 H25 1.0000 . ?
C26 H26A 0.9900 . ?
C26 H26B 0.9900 . ?
C27 C28 1.382(2) . ?
C27 C31 1.3998(19) . ?
C27 H27 0.9500 . ?
C28 C29 1.407(2) . ?
C28 H28 0.9500 . ?
C29 H29 0.9500 . ?
C30 C31 1.427(2) . ?
O41 C45 1.4194(16) . ?
O41 C46 1.4442(19) . ?
N41 C50 1.3765(17) . ?
N41 C44 1.3816(18) . ?
N41 H92 0.90(2) . ?
C41 O42 1.4508(17) . ?
C41 C42 1.5334(19) . ?
C41 C46 1.550(2) . ?
C41 H41 1.0000 . ?
O42 C45 1.4254(17) . ?
N42 C50 1.3310(18) . ?
N42 C49 1.3417(19) . ?
C42 C43 1.5019(19) . ?
C42 H42A 0.9900 . ?
C42 H42B 0.9900 . ?
C43 C44 1.3614(19) . ?
C43 C51 1.4284(18) . ?
C44 C45 1.5047(18) . ?
C45 H45 1.0000 . ?
C46 H46A 0.9900 . ?
C46 H46B 0.9900 . ?
C47 C48 1.389(2) . ?
C47 C51 1.401(2) . ?
C47 H47 0.9500 . ?
C48 C49 1.395(2) . ?
C48 H48 0.9500 . ?
C49 H49 0.9500 . ?
C50 C51 1.4199(19) . ?
O61 C65 1.4187(16) . ?
O61 C66 1.4463(18) . ?
N61 C70 1.3654(18) . ?
N61 C64 1.3679(18) . ?
N61 H61 0.73(2) . ?
C61 O62 1.4519(19) . ?
C61 C62 1.534(2) . ?
C61 C66 1.5439(19) . ?
C61 H61A 1.0000 . ?
O62 C65 1.4199(17) . ?
N62 C69 1.3374(19) . ?
N62 C70 1.3375(17) . ?
C62 C63 1.5015(19) . ?
C62 H62A 0.9900 . ?
C62 H62B 0.9900 . ?
C63 C64 1.368(2) . ?
C63 C71 1.4343(17) . ?
C64 C65 1.4934(17) . ?
C65 H65 1.0000 . ?
C66 H66A 0.9900 . ?
C66 H66B 0.9900 . ?
C67 C68 1.387(2) . ?
C67 C71 1.3958(19) . ?
C67 H67 0.9500 . ?
C68 C69 1.404(2) . ?
C68 H68 0.9500 . ?
C69 H69 0.9500 . ?
C70 C71 1.430(2) . ?

loop_
_publcif_info_datablock.id
_publcif_info_datablock.publ_exptl
_publcif_info_datablock.publ_geom
_publcif_info_datablock.structure
{570cea36-6994-4c8b-b621-291524caae51} y y y

loop_
_publcif_info_cif.paper_type
?
